data_1503767
loop_
_publ_author_name
'Kaeothip, Sophon'
'Pornsuriyasak, Papapida'
'Rath, Nigam P.'
'Demchenko, Alexei V.'

_publ_section_title
;
 Unexpected orthogonality of S-benzoxazolyl and S-thiazolinyl glycosides:
 application to expeditious oligosaccharide assembly.
;
_journal_issue 4
_journal_name_full 'Organic letters'
_journal_page_first 799
_journal_page_last 802
_journal_paper_doi 10.1021/ol802740b
_journal_volume 11
_journal_year 2009
_chemical_formula_sum 'C10 H11 N S2'
_chemical_formula_weight 209.32
_chemical_name_systematic
; 
 ? 
;
_space_group_IT_number 14
_symmetry_cell_setting monoclinic
_symmetry_space_group_name_Hall '-P 2ybc'
_symmetry_space_group_name_H-M 'P 1 21/c 1'
_atom_sites_solution_hydrogens geom
_atom_sites_solution_primary direct
_atom_sites_solution_secondary difmap
_audit_creation_method SHELXL-97
_cell_angle_alpha 90.00
_cell_angle_beta 91.240(5)
_cell_angle_gamma 90.00
_cell_formula_units_Z 4
_cell_length_a 8.0126(10)
_cell_length_b 9.7287(11)
_cell_length_c 12.6512(12)
_cell_measurement_reflns_used 9922
_cell_measurement_temperature 100(2)
_cell_measurement_theta_max 27.45
_cell_measurement_theta_min 3.22
_cell_volume 985.96(19)
_computing_cell_refinement 'Bruker-Apex II (Bruker, 2006)'
_computing_data_collection 'Bruker-Apex II (Bruker, 2006)'
_computing_data_reduction 'Bruker-SAINT   (Bruker, 2006)'
_computing_molecular_graphics 'Bruker-SHELXTL (Sheldrick, G.M., 2008)'
_computing_publication_material 'Bruker-SHELXTL (Sheldrick, G.M., 2008)'
_computing_structure_refinement 'Bruker-SHELXTL (Sheldrick, G.M., 2008)'
_computing_structure_solution 'Bruker-SHELXTL (Sheldrick, G.M., 2008)'
_diffrn_ambient_temperature 100(2)
_diffrn_measured_fraction_theta_full 0.997
_diffrn_measured_fraction_theta_max 0.997
_diffrn_measurement_device_type 'CCD area detector'
_diffrn_measurement_method 'phi and omega scans'
_diffrn_radiation_monochromator graphite
_diffrn_radiation_source 'fine-focus sealed tube'
_diffrn_radiation_type MoK\a
_diffrn_radiation_wavelength 0.71073
_diffrn_reflns_av_R_equivalents 0.0296
_diffrn_reflns_av_sigmaI/netI 0.0160
_diffrn_reflns_limit_h_max 10
_diffrn_reflns_limit_h_min -10
_diffrn_reflns_limit_k_max 12
_diffrn_reflns_limit_k_min -12
_diffrn_reflns_limit_l_max 16
_diffrn_reflns_limit_l_min -16
_diffrn_reflns_number 21284
_diffrn_reflns_theta_full 27.46
_diffrn_reflns_theta_max 27.46
_diffrn_reflns_theta_min 3.22
_exptl_absorpt_coefficient_mu 0.489
_exptl_absorpt_correction_T_max 0.9573
_exptl_absorpt_correction_T_min 0.8486
_exptl_absorpt_correction_type multi-scan
_exptl_absorpt_process_details 'sadabs v2008/1'
_exptl_crystal_colour colourless
_exptl_crystal_density_diffrn 1.410
_exptl_crystal_density_meas ?
_exptl_crystal_density_method 'not measured'
_exptl_crystal_description rectangular
_exptl_crystal_F_000 440
_exptl_crystal_size_max 0.35
_exptl_crystal_size_mid 0.23
_exptl_crystal_size_min 0.09
_refine_diff_density_max 0.410
_refine_diff_density_min -0.371
_refine_diff_density_rms 0.058
_refine_ls_extinction_method none
_refine_ls_goodness_of_fit_ref 1.057
_refine_ls_hydrogen_treatment noref
_refine_ls_matrix_type full
_refine_ls_number_parameters 118
_refine_ls_number_reflns 2259
_refine_ls_number_restraints 0
_refine_ls_restrained_S_all 1.057
_refine_ls_R_factor_all 0.0327
_refine_ls_R_factor_gt 0.0301
_refine_ls_shift/su_max 0.000
_refine_ls_shift/su_mean 0.000
_refine_ls_structure_factor_coef Fsqd
_refine_ls_weighting_details 'calc w=1/[\s^2^(Fo^2^)+(0.0377P)^2^+0.7980P] where P=(Fo^2^+2Fc^2^)/3'
_refine_ls_weighting_scheme calc
_refine_ls_wR_factor_gt 0.0781
_refine_ls_wR_factor_ref 0.0799
_reflns_number_gt 2088
_reflns_number_total 2259
_reflns_threshold_expression >2sigma(I)
_cod_data_source_file ol802740b_si_002.cif
_cod_data_source_block d8608
_cod_depositor_comments
;
The following automatic conversions were performed:

'_symmetry_cell_setting' value 'Monoclinic' changed to 'monoclinic'
according to /home/saulius/struct/CIF-dictionaries/cif_core.dic
dictionary named 'cif_core.dic' version 2.4.2 from 2011-04-26.

Automatic conversion script
Id: cif_fix_values 1715 2011-07-08 13:25:40Z adriana 

The following automatic conversions were performed:

'_exptl_crystal_density_meas' value 'no' was changed to '?' - the
value is perceived as not measured.

Automatic conversion script
Id: cif_fix_values 3008 2015-01-20 13:52:24Z robertas 
;
_cod_original_sg_symbol_H-M P2~1~/c
_cod_database_code 1503767

loop_
_symmetry_equiv_pos_as_xyz
'x, y, z'
'-x, y+1/2, -z+1/2'
'-x, -y, -z'
'x, -y-1/2, z-1/2'

loop_
_atom_site_label
_atom_site_type_symbol
_atom_site_fract_x
_atom_site_fract_y
_atom_site_fract_z
_atom_site_U_iso_or_equiv
_atom_site_adp_type
_atom_site_occupancy
_atom_site_symmetry_multiplicity
_atom_site_calc_flag
_atom_site_refinement_flags
S1 S 0.69211(5) 0.42984(4) 0.29674(3) 0.01693(11) Uani 1 1 d .
S2 S 0.76926(5) 0.13042(4) 0.27965(3) 0.02045(12) Uani 1 1 d .
N1 N 0.80311(15) 0.32183(12) 0.12790(9) 0.0132(2) Uani 1 1 d .
C1 C 0.76094(17) 0.28708(14) 0.22601(11) 0.0132(3) Uani 1 1 d .
C2 C 0.7217(3) 0.54584(18) 0.18766(15) 0.0380(5) Uani 1 1 d .
H2A H 0.6149 0.5916 0.1684 0.046 Uiso 1 1 calc R
H2B H 0.8042 0.6175 0.2077 0.046 Uiso 1 1 calc R
C3 C 0.7820(3) 0.46578(17) 0.09733(13) 0.0288(4) Uani 1 1 d .
H3A H 0.7008 0.4726 0.0375 0.035 Uiso 1 1 calc R
H3B H 0.8899 0.5036 0.0741 0.035 Uiso 1 1 calc R
C4 C 0.86535(17) 0.22388(15) 0.05126(11) 0.0146(3) Uani 1 1 d .
H4A H 0.8156 0.2456 -0.0191 0.017 Uiso 1 1 calc R
H4B H 0.8277 0.1306 0.0710 0.017 Uiso 1 1 calc R
C5 C 1.05366(17) 0.22295(14) 0.04299(11) 0.0129(3) Uani 1 1 d .
C6 C 1.15920(19) 0.28519(15) 0.11771(11) 0.0160(3) Uani 1 1 d .
H6 H 1.1132 0.3328 0.1758 0.019 Uiso 1 1 calc R
C7 C 1.33203(19) 0.27801(16) 0.10763(13) 0.0195(3) Uani 1 1 d .
H7 H 1.4033 0.3213 0.1586 0.023 Uiso 1 1 calc R
C8 C 1.39999(19) 0.20789(16) 0.02345(13) 0.0208(3) Uani 1 1 d .
H8 H 1.5177 0.2021 0.0171 0.025 Uiso 1 1 calc R
C9 C 1.29506(19) 0.14572(16) -0.05208(12) 0.0188(3) Uani 1 1 d .
H9 H 1.3412 0.0979 -0.1100 0.023 Uiso 1 1 calc R
C10 C 1.12320(19) 0.15403(15) -0.04226(11) 0.0155(3) Uani 1 1 d .
H10 H 1.0521 0.1124 -0.0941 0.019 Uiso 1 1 calc R

loop_
_atom_site_aniso_label
_atom_site_aniso_U_11
_atom_site_aniso_U_22
_atom_site_aniso_U_33
_atom_site_aniso_U_23
_atom_site_aniso_U_13
_atom_site_aniso_U_12
S1 0.0219(2) 0.01574(19) 0.01322(18) -0.00138(13) 0.00225(13) 0.00299(14)
S2 0.0327(2) 0.01318(19) 0.01539(19) 0.00314(13) -0.00085(15) -0.00024(15)
N1 0.0143(6) 0.0128(6) 0.0126(5) 0.0004(5) 0.0014(4) 0.0004(5)
C1 0.0131(6) 0.0136(7) 0.0130(6) -0.0007(5) -0.0011(5) -0.0012(5)
C2 0.0706(15) 0.0149(8) 0.0294(9) 0.0063(7) 0.0236(9) 0.0080(9)
C3 0.0526(12) 0.0156(8) 0.0184(8) 0.0050(6) 0.0080(7) 0.0081(7)
C4 0.0138(7) 0.0170(7) 0.0129(6) -0.0035(5) 0.0008(5) -0.0008(5)
C5 0.0130(6) 0.0116(6) 0.0142(6) 0.0028(5) 0.0016(5) -0.0001(5)
C6 0.0178(7) 0.0152(7) 0.0151(7) -0.0008(5) 0.0001(5) -0.0013(5)
C7 0.0168(7) 0.0190(7) 0.0227(7) 0.0008(6) -0.0043(6) -0.0042(6)
C8 0.0134(7) 0.0206(8) 0.0284(8) 0.0034(6) 0.0016(6) -0.0005(6)
C9 0.0188(7) 0.0170(7) 0.0208(7) 0.0003(6) 0.0054(6) 0.0009(6)
C10 0.0172(7) 0.0153(7) 0.0141(6) -0.0008(5) 0.0005(5) -0.0018(6)

loop_
_atom_type_symbol
_atom_type_description
_atom_type_scat_dispersion_real
_atom_type_scat_dispersion_imag
_atom_type_scat_source
C C 0.0033 0.0016 'International Tables Vol C Tables 4.2.6.8 and 6.1.1.4'
H H 0.0000 0.0000 'International Tables Vol C Tables 4.2.6.8 and 6.1.1.4'
N N 0.0061 0.0033 'International Tables Vol C Tables 4.2.6.8 and 6.1.1.4'
S S 0.1246 0.1234 'International Tables Vol C Tables 4.2.6.8 and 6.1.1.4'

loop_
_geom_angle_atom_site_label_1
_geom_angle_atom_site_label_2
_geom_angle_atom_site_label_3
_geom_angle
C1 S1 C2 93.29(7)
C1 N1 C4 123.38(12)
C1 N1 C3 117.24(12)
C4 N1 C3 119.37(12)
N1 C1 S2 126.85(11)
N1 C1 S1 111.30(10)
S2 C1 S1 121.85(8)
C3 C2 S1 108.28(12)
C3 C2 H2A 110.0
S1 C2 H2A 110.0
C3 C2 H2B 110.0
S1 C2 H2B 110.0
H2A C2 H2B 108.4
N1 C3 C2 109.84(13)
N1 C3 H3A 109.7
C2 C3 H3A 109.7
N1 C3 H3B 109.7
C2 C3 H3B 109.7
H3A C3 H3B 108.2
N1 C4 C5 113.96(12)
N1 C4 H4A 108.8
C5 C4 H4A 108.8
N1 C4 H4B 108.8
C5 C4 H4B 108.8
H4A C4 H4B 107.7
C6 C5 C10 119.10(13)
C6 C5 C4 122.79(13)
C10 C5 C4 118.10(13)
C5 C6 C7 120.35(14)
C5 C6 H6 119.8
C7 C6 H6 119.8
C8 C7 C6 120.15(14)
C8 C7 H7 119.9
C6 C7 H7 119.9
C7 C8 C9 119.87(14)
C7 C8 H8 120.1
C9 C8 H8 120.1
C10 C9 C8 119.83(14)
C10 C9 H9 120.1
C8 C9 H9 120.1
C9 C10 C5 120.70(14)
C9 C10 H10 119.7
C5 C10 H10 119.7

loop_
_geom_bond_atom_site_label_1
_geom_bond_atom_site_label_2
_geom_bond_distance
S1 C1 1.7480(15)
S1 C2 1.8023(18)
S2 C1 1.6691(14)
N1 C1 1.3369(18)
N1 C4 1.4552(18)
N1 C3 1.4618(19)
C2 C3 1.473(2)
C2 H2A 0.9900
C2 H2B 0.9900
C3 H3A 0.9900
C3 H3B 0.9900
C4 C5 1.515(2)
C4 H4A 0.9900
C4 H4B 0.9900
C5 C6 1.393(2)
C5 C10 1.396(2)
C6 C7 1.395(2)
C6 H6 0.9500
C7 C8 1.386(2)
C7 H7 0.9500
C8 C9 1.397(2)
C8 H8 0.9500
C9 C10 1.388(2)
C9 H9 0.9500
C10 H10 0.9500

loop_
_geom_torsion_atom_site_label_1
_geom_torsion_atom_site_label_2
_geom_torsion_atom_site_label_3
_geom_torsion_atom_site_label_4
_geom_torsion
C4 N1 C1 S2 -0.3(2)
C3 N1 C1 S2 178.70(13)
C4 N1 C1 S1 179.77(10)
C3 N1 C1 S1 -1.25(17)
C2 S1 C1 N1 -0.10(13)
C2 S1 C1 S2 179.95(12)
C1 S1 C2 C3 1.33(17)
C1 N1 C3 C2 2.3(2)
C4 N1 C3 C2 -178.71(16)
S1 C2 C3 N1 -2.1(2)
C1 N1 C4 C5 -98.38(16)
C3 N1 C4 C5 82.66(17)
N1 C4 C5 C6 14.16(19)
N1 C4 C5 C10 -167.21(12)
C10 C5 C6 C7 -0.3(2)
C4 C5 C6 C7 178.28(13)
C5 C6 C7 C8 -0.5(2)
C6 C7 C8 C9 0.8(2)
C7 C8 C9 C10 -0.2(2)
C8 C9 C10 C5 -0.6(2)
C6 C5 C10 C9 0.9(2)
C4 C5 C10 C9 -177.82(13)

loop_
_cod_related_entry_id
_cod_related_entry_code
_cod_related_entry_database
1 242559 ChemSpider
